data_4068578
loop_
_publ_author_name
'Klahn, Marcus'
'Baumann, Wolfgang'
'Arndt, Perdita'
'Burlakov, Vladimir V.'
'Schareina, Thomas'
'Spannenberg, Anke'
'Rosenthal, Uwe'

_publ_section_title
;
 Synthesis and Characterization of Chiral Group 4 Metallocene Alkyne
 Complexes: (\h5-menthyl-C5H4)2M(\h2-Me3SiC2SiMe3), M = Ti, Zr&#x22A5;
;
_journal_issue 3
_journal_name_full Organometallics
_journal_page_first 915
_journal_paper_doi 10.1021/om8009624
_journal_volume 28
_journal_year 2009
_chemical_formula_sum 'C34 H54 Zr'
_chemical_formula_weight 553.99
_chemical_name_systematic
; 
 ? 
;
_space_group_IT_number 4
_symmetry_cell_setting monoclinic
_symmetry_space_group_name_Hall 'P 2yb'
_symmetry_space_group_name_H-M 'P 1 21 1'
_atom_sites_solution_hydrogens geom
_atom_sites_solution_primary direct
_atom_sites_solution_secondary difmap
_audit_creation_method SHELXL-97
_cell_angle_alpha 90.00
_cell_angle_beta 100.74(3)
_cell_angle_gamma 90.00
_cell_formula_units_Z 2
_cell_length_a 10.723(2)
_cell_length_b 13.155(3)
_cell_length_c 11.469(2)
_cell_measurement_reflns_used 13047
_cell_measurement_temperature 200(2)
_cell_measurement_theta_max 29.66
_cell_measurement_theta_min 1.78
_cell_volume 1589.5(6)
_computing_data_collection STOE-X-AREA
_computing_molecular_graphics XP
_computing_structure_refinement 'SHELXL-97 (Sheldrick, 1997)'
_computing_structure_solution 'SHELXS-97 (Sheldrick, 1990)'
_diffrn_ambient_temperature 200(2)
_diffrn_measured_fraction_theta_full 0.999
_diffrn_measured_fraction_theta_max 0.999
_diffrn_measurement_device_type 'STOE-IPDS II'
_diffrn_radiation_monochromator graphite
_diffrn_radiation_source 'fine-focus sealed tube'
_diffrn_radiation_type MoK\a
_diffrn_radiation_wavelength 0.71073
_diffrn_reflns_av_R_equivalents 0.0364
_diffrn_reflns_av_sigmaI/netI 0.0272
_diffrn_reflns_limit_h_max 13
_diffrn_reflns_limit_h_min -13
_diffrn_reflns_limit_k_max 16
_diffrn_reflns_limit_k_min -16
_diffrn_reflns_limit_l_max 14
_diffrn_reflns_limit_l_min -14
_diffrn_reflns_number 22682
_diffrn_reflns_theta_full 26.00
_diffrn_reflns_theta_max 26.00
_diffrn_reflns_theta_min 1.81
_exptl_absorpt_coefficient_mu 0.364
_exptl_absorpt_correction_type none
_exptl_crystal_colour yellow
_exptl_crystal_density_diffrn 1.158
_exptl_crystal_density_method 'not measured'
_exptl_crystal_description prism
_exptl_crystal_F_000 596
_exptl_crystal_size_max 0.6
_exptl_crystal_size_mid 0.5
_exptl_crystal_size_min 0.3
_refine_diff_density_max 0.170
_refine_diff_density_min -0.375
_refine_diff_density_rms 0.044
_refine_ls_abs_structure_details 'Flack H D (1983), Acta Cryst. A39, 876-881'
_refine_ls_abs_structure_Flack -0.001(18)
_refine_ls_extinction_method none
_refine_ls_goodness_of_fit_ref 0.995
_refine_ls_hydrogen_treatment constr
_refine_ls_matrix_type full
_refine_ls_number_parameters 316
_refine_ls_number_reflns 6246
_refine_ls_number_restraints 1
_refine_ls_restrained_S_all 0.995
_refine_ls_R_factor_all 0.0199
_refine_ls_R_factor_gt 0.0182
_refine_ls_shift/su_max 0.002
_refine_ls_shift/su_mean 0.000
_refine_ls_structure_factor_coef Fsqd
_refine_ls_weighting_details 'calc w=1/[\s^2^(Fo^2^)+(0.0270P)^2^+0.0000P] where P=(Fo^2^+2Fc^2^)/3'
_refine_ls_weighting_scheme calc
_refine_ls_wR_factor_gt 0.0434
_refine_ls_wR_factor_ref 0.0436
_reflns_number_gt 5898
_reflns_number_total 6246
_reflns_threshold_expression >2sigma(I)
_cod_data_source_file om8009624_si_002.cif
_cod_data_source_block ks613m
_cod_original_cell_volume 1589.4(5)
_cod_original_sg_symbol_H-M P2(1)
_cod_database_code 4068578

loop_
_symmetry_equiv_pos_as_xyz
'x, y, z'
'-x, y+1/2, -z'

loop_
_atom_site_label
_atom_site_type_symbol
_atom_site_fract_x
_atom_site_fract_y
_atom_site_fract_z
_atom_site_U_iso_or_equiv
_atom_site_adp_type
_atom_site_occupancy
_atom_site_symmetry_multiplicity
_atom_site_calc_flag
_atom_site_refinement_flags
C1 C 0.63391(18) 1.16595(13) 0.09688(17) 0.0352(4) Uani 1 1 d .
H1A H 0.6065 1.1842 0.0122 0.042 Uiso 1 1 calc R
H1B H 0.5628 1.1781 0.1392 0.042 Uiso 1 1 calc R
C2 C 0.7528(2) 1.22675(14) 0.1537(2) 0.0483(5) Uani 1 1 d .
H2A H 0.7431 1.2981 0.1262 0.058 Uiso 1 1 calc R
H2B H 0.7597 1.2267 0.2410 0.058 Uiso 1 1 calc R
C3 C 0.87381(19) 1.18303(14) 0.12294(19) 0.0449(4) Uani 1 1 d .
H3A H 0.9466 1.2270 0.1565 0.054 Uiso 1 1 calc R
H3B H 0.8667 1.1816 0.0356 0.054 Uiso 1 1 calc R
C4 C 0.89723(16) 1.07511(13) 0.17260(15) 0.0326(3) Uani 1 1 d .
H4A H 0.9241 1.0760 0.2600 0.039 Uiso 1 1 calc R
H4B H 0.9626 1.0397 0.1371 0.039 Uiso 1 1 calc R
C5 C 0.71040(15) 1.02071(12) -0.10107(12) 0.0278(5) Uani 1 1 d .
H5 H 0.7258 1.0864 -0.1297 0.033 Uiso 1 1 calc R
C6 C 0.80368(15) 0.94976(14) -0.05440(14) 0.0312(3) Uani 1 1 d .
H6 H 0.8927 0.9587 -0.0468 0.037 Uiso 1 1 calc R
C7 C 0.74309(17) 0.86344(13) -0.02092(14) 0.0333(4) Uani 1 1 d .
H7 H 0.7837 0.8037 0.0141 0.040 Uiso 1 1 calc R
C8 C 0.61088(15) 0.88054(12) -0.04832(14) 0.0286(3) Uani 1 1 d .
H8 H 0.5471 0.8340 -0.0352 0.034 Uiso 1 1 calc R
C9 C 0.58931(14) 0.97874(11) -0.09874(12) 0.0244(4) Uani 1 1 d .
C10 C 0.46299(14) 1.02680(11) -0.14633(13) 0.0279(4) Uani 1 1 d .
H10A H 0.4786 1.1000 -0.1623 0.033 Uiso 1 1 calc R
C11 C 0.39715(15) 0.97821(12) -0.26482(14) 0.0326(5) Uani 1 1 d .
H11A H 0.3767 0.9065 -0.2463 0.039 Uiso 1 1 calc R
C12 C 0.27105(18) 1.03093(15) -0.30927(17) 0.0441(5) Uani 1 1 d .
H12A H 0.2282 0.9974 -0.3832 0.053 Uiso 1 1 calc R
H12B H 0.2873 1.1025 -0.3285 0.053 Uiso 1 1 calc R
C13 C 0.18341(16) 1.02869(14) -0.21916(18) 0.0436(5) Uani 1 1 d .
H13A H 0.1591 0.9575 -0.2066 0.052 Uiso 1 1 calc R
H13B H 0.1051 1.0672 -0.2508 0.052 Uiso 1 1 calc R
C14 C 0.24655(17) 1.07459(14) -0.10063(17) 0.0381(4) Uani 1 1 d .
H14A H 0.2635 1.1480 -0.1143 0.046 Uiso 1 1 calc R
C15 C 0.37356(14) 1.02292(12) -0.05647(14) 0.0317(4) Uani 1 1 d .
H15A H 0.3583 0.9510 -0.0380 0.038 Uiso 1 1 calc R
H15B H 0.4155 1.0562 0.0180 0.038 Uiso 1 1 calc R
C16 C 0.48330(18) 0.97250(15) -0.35820(16) 0.0448(6) Uani 1 1 d .
H16A H 0.5650 0.9409 -0.3184 0.054 Uiso 1 1 calc R
C17 C 0.5161(3) 1.0762(2) -0.4040(2) 0.0694(7) Uani 1 1 d .
H17A H 0.5519 1.1197 -0.3367 0.104 Uiso 1 1 calc R
H17B H 0.4390 1.1077 -0.4488 0.104 Uiso 1 1 calc R
H17C H 0.5783 1.0676 -0.4558 0.104 Uiso 1 1 calc R
C18 C 0.4266(3) 0.9025(3) -0.4610(2) 0.0757(8) Uani 1 1 d .
H18A H 0.4079 0.8360 -0.4297 0.114 Uiso 1 1 calc R
H18B H 0.4875 0.8940 -0.5143 0.114 Uiso 1 1 calc R
H18C H 0.3481 0.9325 -0.5050 0.114 Uiso 1 1 calc R
C19 C 0.1617(2) 1.06896(19) -0.0083(2) 0.0582(6) Uani 1 1 d .
H19A H 0.2058 1.0991 0.0662 0.087 Uiso 1 1 calc R
H19B H 0.1417 0.9977 0.0051 0.087 Uiso 1 1 calc R
H19C H 0.0829 1.1065 -0.0368 0.087 Uiso 1 1 calc R
C20 C 0.69745(15) 1.0055(3) 0.33841(12) 0.0355(4) Uani 1 1 d .
H20 H 0.7384 1.0605 0.3837 0.043 Uiso 1 1 calc R
C21 C 0.57036(15) 1.0048(3) 0.27818(13) 0.0410(4) Uani 1 1 d .
H21 H 0.5108 1.0584 0.2765 0.049 Uiso 1 1 calc R
C22 C 0.54782(16) 0.91089(15) 0.22133(15) 0.0389(4) Uani 1 1 d .
H22 H 0.4701 0.8895 0.1736 0.047 Uiso 1 1 calc R
C23 C 0.66059(17) 0.85329(13) 0.24720(14) 0.0328(4) Uani 1 1 d .
H23 H 0.6717 0.7864 0.2196 0.039 Uiso 1 1 calc R
C24 C 0.75402(15) 0.91154(13) 0.32079(13) 0.0291(3) Uani 1 1 d .
C25 C 0.88583(16) 0.87739(12) 0.37667(14) 0.0300(3) Uani 1 1 d .
H25A H 0.9338 0.9387 0.4118 0.036 Uiso 1 1 calc R
C26 C 0.88268(18) 0.80073(13) 0.47871(16) 0.0374(4) Uani 1 1 d .
H26A H 0.8428 0.7371 0.4411 0.045 Uiso 1 1 calc R
C27 C 1.0207(2) 0.77337(16) 0.53550(18) 0.0499(5) Uani 1 1 d .
H27A H 1.0637 0.8348 0.5735 0.060 Uiso 1 1 calc R
H27B H 1.0197 0.7219 0.5983 0.060 Uiso 1 1 calc R
C28 C 1.0950(2) 0.73263(17) 0.4470(2) 0.0592(6) Uani 1 1 d .
H28A H 1.0584 0.6666 0.4164 0.071 Uiso 1 1 calc R
H28B H 1.1837 0.7204 0.4872 0.071 Uiso 1 1 calc R
C29 C 1.0948(2) 0.80477(17) 0.34305(19) 0.0498(5) Uani 1 1 d .
H29A H 1.1390 0.8688 0.3745 0.060 Uiso 1 1 calc R
C30 C 0.95866(18) 0.83138(15) 0.28723(16) 0.0391(4) Uani 1 1 d .
H30A H 0.9144 0.7692 0.2529 0.047 Uiso 1 1 calc R
H30B H 0.9592 0.8803 0.2218 0.047 Uiso 1 1 calc R
C31 C 0.80179(19) 0.83502(16) 0.56812(16) 0.0445(4) Uani 1 1 d .
H31A H 0.7178 0.8566 0.5213 0.053 Uiso 1 1 calc R
C32 C 0.8563(2) 0.92602(19) 0.64231(18) 0.0565(6) Uani 1 1 d .
H32A H 0.8002 0.9440 0.6975 0.085 Uiso 1 1 calc R
H32B H 0.8632 0.9838 0.5900 0.085 Uiso 1 1 calc R
H32C H 0.9406 0.9088 0.6873 0.085 Uiso 1 1 calc R
C33 C 0.7759(3) 0.7479(2) 0.6488(2) 0.0721(8) Uani 1 1 d .
H33A H 0.7238 0.7729 0.7045 0.108 Uiso 1 1 calc R
H33B H 0.8566 0.7219 0.6932 0.108 Uiso 1 1 calc R
H33C H 0.7307 0.6932 0.6004 0.108 Uiso 1 1 calc R
C34 C 1.1654(3) 0.7602(3) 0.2510(3) 0.0841(10) Uani 1 1 d .
H34A H 1.1636 0.8088 0.1860 0.126 Uiso 1 1 calc R
H34B H 1.1243 0.6967 0.2197 0.126 Uiso 1 1 calc R
H34C H 1.2537 0.7463 0.2882 0.126 Uiso 1 1 calc R
Zr1 Zr 0.701627(11) 0.999378(9) 0.117378(10) 0.02128(4) Uani 1 1 d .

loop_
_atom_site_aniso_label
_atom_site_aniso_U_11
_atom_site_aniso_U_22
_atom_site_aniso_U_33
_atom_site_aniso_U_23
_atom_site_aniso_U_13
_atom_site_aniso_U_12
C1 0.0378(10) 0.0294(8) 0.0367(9) -0.0011(7) 0.0024(8) 0.0077(7)
C2 0.0574(12) 0.0285(9) 0.0530(12) -0.0083(8) -0.0057(10) 0.0029(8)
C3 0.0423(11) 0.0381(10) 0.0484(11) 0.0008(8) -0.0067(9) -0.0146(8)
C4 0.0275(8) 0.0390(8) 0.0289(8) -0.0047(7) -0.0007(7) -0.0035(7)
C5 0.0286(7) 0.0363(14) 0.0188(6) -0.0004(6) 0.0051(5) -0.0065(6)
C6 0.0245(8) 0.0482(9) 0.0210(8) -0.0065(7) 0.0047(6) 0.0009(7)
C7 0.0384(9) 0.0340(8) 0.0258(8) -0.0072(7) 0.0014(7) 0.0086(7)
C8 0.0324(8) 0.0274(8) 0.0243(8) -0.0033(6) 0.0011(6) -0.0045(6)
C9 0.0271(7) 0.0280(12) 0.0173(6) -0.0015(5) 0.0018(5) -0.0043(5)
C10 0.0252(7) 0.0315(10) 0.0249(7) 0.0037(5) -0.0005(6) -0.0053(5)
C11 0.0305(7) 0.0360(13) 0.0276(7) 0.0023(6) -0.0040(6) -0.0053(6)
C12 0.0366(10) 0.0492(12) 0.0395(9) 0.0052(7) -0.0114(8) -0.0021(7)
C13 0.0231(8) 0.0405(11) 0.0613(11) 0.0083(8) -0.0078(8) 0.0010(6)
C14 0.0270(8) 0.0344(9) 0.0532(11) 0.0065(8) 0.0083(8) 0.0002(7)
C15 0.0238(7) 0.0377(13) 0.0327(8) 0.0037(6) 0.0032(6) -0.0023(6)
C16 0.0392(9) 0.0664(17) 0.0251(8) -0.0041(8) -0.0034(7) -0.0075(8)
C17 0.0703(17) 0.098(2) 0.0409(12) 0.0149(13) 0.0132(12) -0.0200(14)
C18 0.0639(16) 0.119(2) 0.0404(12) -0.0299(14) 0.0012(12) -0.0173(15)
C19 0.0363(11) 0.0666(14) 0.0777(16) 0.0116(12) 0.0259(11) 0.0062(10)
C20 0.0457(8) 0.0428(10) 0.0185(6) -0.0010(11) 0.0076(5) 0.0109(13)
C21 0.0386(8) 0.0600(11) 0.0280(7) 0.0094(13) 0.0155(6) 0.0189(14)
C22 0.0275(8) 0.0605(12) 0.0288(9) 0.0151(8) 0.0055(7) -0.0001(8)
C23 0.0384(9) 0.0354(9) 0.0239(8) 0.0087(7) 0.0037(7) -0.0002(7)
C24 0.0353(9) 0.0338(8) 0.0180(7) 0.0052(6) 0.0042(6) 0.0062(7)
C25 0.0361(9) 0.0272(8) 0.0234(8) -0.0008(6) -0.0030(7) 0.0054(6)
C26 0.0442(11) 0.0312(9) 0.0296(9) 0.0058(7) -0.0116(8) -0.0015(7)
C27 0.0541(13) 0.0471(12) 0.0387(11) 0.0095(8) -0.0169(9) 0.0065(9)
C28 0.0527(13) 0.0476(12) 0.0652(15) -0.0020(11) -0.0204(11) 0.0230(10)
C29 0.0406(11) 0.0533(12) 0.0507(11) -0.0092(10) -0.0038(9) 0.0211(9)
C30 0.0410(10) 0.0418(10) 0.0316(9) -0.0054(7) -0.0011(8) 0.0144(8)
C31 0.0445(11) 0.0580(12) 0.0265(8) 0.0098(8) -0.0045(8) -0.0084(9)
C32 0.0644(14) 0.0741(15) 0.0322(10) -0.0101(10) 0.0118(10) -0.0125(12)
C33 0.0689(16) 0.0929(19) 0.0469(13) 0.0308(13) -0.0087(12) -0.0254(14)
C34 0.0592(15) 0.117(2) 0.0743(18) -0.0193(16) 0.0064(14) 0.0507(16)
Zr1 0.02140(6) 0.02449(6) 0.01721(6) -0.00032(9) 0.00168(4) 0.00275(9)

loop_
_atom_type_symbol
_atom_type_description
_atom_type_scat_dispersion_real
_atom_type_scat_dispersion_imag
_atom_type_scat_source
C C 0.0033 0.0016 'International Tables Vol C Tables 4.2.6.8 and 6.1.1.4'
H H 0.0000 0.0000 'International Tables Vol C Tables 4.2.6.8 and 6.1.1.4'
Zr Zr -2.9673 0.5597 'International Tables Vol C Tables 4.2.6.8 and 6.1.1.4'

loop_
_geom_angle_atom_site_label_1
_geom_angle_atom_site_label_2
_geom_angle_atom_site_label_3
_geom_angle
C2 C1 Zr1 103.29(11)
C3 C2 C1 112.31(15)
C2 C3 C4 110.61(16)
C3 C4 Zr1 102.76(11)
C6 C5 C9 108.98(14)
C6 C5 Zr1 72.80(8)
C9 C5 Zr1 74.68(8)
C7 C6 C5 108.14(14)
C7 C6 Zr1 72.71(9)
C5 C6 Zr1 75.04(9)
C6 C7 C8 107.96(15)
C6 C7 Zr1 74.82(9)
C8 C7 Zr1 74.67(9)
C7 C8 C9 108.48(14)
C7 C8 Zr1 72.51(9)
C9 C8 Zr1 75.65(8)
C5 C9 C8 106.42(14)
C5 C9 C10 126.66(13)
C8 C9 C10 126.85(13)
C5 C9 Zr1 73.10(8)
C8 C9 Zr1 71.93(8)
C10 C9 Zr1 122.46(10)
C9 C10 C15 112.10(12)
C9 C10 C11 112.21(13)
C15 C10 C11 109.64(12)
C12 C11 C16 113.57(14)
C12 C11 C10 109.73(14)
C16 C11 C10 113.32(13)
C11 C12 C13 112.75(14)
C12 C13 C14 111.71(14)
C19 C14 C15 111.16(16)
C19 C14 C13 112.16(17)
C15 C14 C13 109.92(15)
C14 C15 C10 113.22(13)
C17 C16 C18 110.91(19)
C17 C16 C11 113.69(17)
C18 C16 C11 111.19(16)
C24 C20 C21 109.1(2)
C24 C20 Zr1 75.01(9)
C21 C20 Zr1 72.92(8)
C22 C21 C20 107.6(2)
C22 C21 Zr1 72.85(9)
C20 C21 Zr1 74.80(8)
C21 C22 C23 108.05(16)
C21 C22 Zr1 74.83(10)
C23 C22 Zr1 74.59(9)
C24 C23 C22 108.64(16)
C24 C23 Zr1 75.90(9)
C22 C23 Zr1 72.74(10)
C20 C24 C23 106.61(15)
C20 C24 C25 126.55(15)
C23 C24 C25 126.72(15)
C20 C24 Zr1 73.05(9)
C23 C24 Zr1 71.96(9)
C25 C24 Zr1 123.29(10)
C24 C25 C30 112.91(13)
C24 C25 C26 111.36(14)
C30 C25 C26 109.60(14)
C31 C26 C27 113.87(15)
C31 C26 C25 114.16(15)
C27 C26 C25 108.43(16)
C28 C27 C26 112.67(16)
C27 C28 C29 112.54(17)
C30 C29 C28 109.50(19)
C30 C29 C34 110.97(18)
C28 C29 C34 111.9(2)
C29 C30 C25 112.31(15)
C32 C31 C26 113.61(16)
C32 C31 C33 110.18(18)
C26 C31 C33 112.0(2)
C4 Zr1 C1 82.55(7)
C4 Zr1 C7 103.00(6)
C1 Zr1 C7 135.15(6)
C4 Zr1 C22 136.04(6)
C1 Zr1 C22 105.56(7)
C7 Zr1 C22 100.49(7)
C4 Zr1 C6 79.66(6)
C1 Zr1 C6 109.99(6)
C7 Zr1 C6 32.47(6)
C22 Zr1 C6 132.59(6)
C4 Zr1 C8 133.00(6)
C1 Zr1 C8 116.35(6)
C7 Zr1 C8 32.81(6)
C22 Zr1 C8 82.75(6)
C6 Zr1 C8 53.77(5)
C4 Zr1 C23 114.71(6)
C1 Zr1 C23 134.31(7)
C7 Zr1 C23 84.26(6)
C22 Zr1 C23 32.67(6)
C6 Zr1 C23 114.51(6)
C8 Zr1 C23 83.49(6)
C4 Zr1 C21 113.01(7)
C1 Zr1 C21 80.78(9)
C7 Zr1 C21 132.68(9)
C22 Zr1 C21 32.32(9)
C6 Zr1 C21 164.89(8)
C8 Zr1 C21 112.36(8)
C23 Zr1 C21 53.58(8)
C4 Zr1 C5 91.39(6)
C1 Zr1 C5 82.14(6)
C7 Zr1 C5 53.56(5)
C22 Zr1 C5 132.21(6)
C6 Zr1 C5 32.16(5)
C8 Zr1 C5 53.35(5)
C23 Zr1 C5 135.22(5)
C21 Zr1 C5 147.86(5)
C4 Zr1 C20 84.06(7)
C1 Zr1 C20 90.46(9)
C7 Zr1 C20 134.18(8)
C22 Zr1 C20 53.35(7)
C6 Zr1 C20 151.71(6)
C8 Zr1 C20 134.17(8)
C23 Zr1 C20 52.98(8)
C21 Zr1 C20 32.28(5)
C5 Zr1 C20 171.78(9)
C4 Zr1 C9 123.54(6)
C1 Zr1 C9 85.39(6)
C7 Zr1 C9 54.09(5)
C22 Zr1 C9 100.34(6)
C6 Zr1 C9 53.71(5)
C8 Zr1 C9 32.41(5)
C23 Zr1 C9 112.88(5)
C21 Zr1 C9 119.02(5)
C5 Zr1 C9 32.23(5)
C20 Zr1 C9 151.07(5)
C4 Zr1 C24 84.89(6)
C1 Zr1 C24 122.08(6)
C7 Zr1 C24 102.77(6)
C22 Zr1 C24 53.76(6)
C6 Zr1 C24 122.80(6)
C8 Zr1 C24 113.27(6)
C23 Zr1 C24 32.15(5)
C21 Zr1 C24 53.56(6)
C5 Zr1 C24 154.55(5)
C20 Zr1 C24 31.94(8)
C9 Zr1 C24 144.58(5)

loop_
_geom_bond_atom_site_label_1
_geom_bond_atom_site_label_2
_geom_bond_distance
C1 C2 1.543(3)
C1 Zr1 2.3066(17)
C2 C3 1.520(3)
C3 C4 1.533(3)
C4 Zr1 2.3017(17)
C5 C6 1.400(2)
C5 C9 1.416(2)
C5 Zr1 2.5400(15)
C6 C7 1.397(3)
C6 Zr1 2.5115(16)
C7 C8 1.412(2)
C7 Zr1 2.4848(16)
C8 C9 1.417(2)
C8 Zr1 2.5125(16)
C9 C10 1.502(2)
C9 Zr1 2.5603(16)
C10 C15 1.534(2)
C10 C11 1.548(2)
C11 C12 1.521(2)
C11 C16 1.541(3)
C12 C13 1.521(3)
C13 C14 1.526(3)
C14 C19 1.521(3)
C14 C15 1.522(2)
C16 C17 1.525(3)
C16 C18 1.530(3)
C20 C24 1.408(3)
C20 C21 1.408(2)
C20 Zr1 2.5449(14)
C21 C22 1.396(4)
C21 Zr1 2.5208(15)
C22 C23 1.411(2)
C22 Zr1 2.4957(17)
C23 C24 1.410(2)
C23 Zr1 2.5195(16)
C24 C25 1.507(2)
C24 Zr1 2.5700(16)
C25 C30 1.525(2)
C25 C26 1.550(2)
C26 C31 1.529(3)
C26 C27 1.545(3)
C27 C28 1.501(3)
C28 C29 1.523(3)
C29 C30 1.522(3)
C29 C34 1.526(3)
C31 C32 1.521(3)
C31 C33 1.530(3)
